data_2213919
loop_
_publ_author_name
'Do\/l\;ega, Anna'
'Wieczerzak, Monika'
'Baranowska, Katarzyna'

_publ_section_title
;(2-Ethylimidazole-\k<i>N</i>)bis(tri-<i>tert</i>-butoxysilanethiolato-\k^2^<i>O</i>,<i>S</i>)zinc(II)
 propan-2-ol solvate
;
_journal_coeditor_code NG2271
_journal_issue 6
_journal_name_full 'Acta Crystallographica Section E'
_journal_page_first m1774
_journal_page_last m1774
_journal_paper_doi 10.1107/S1600536807025500
_journal_volume 63
_journal_year 2007
_chemical_formula_iupac '[Zn (C12 H27 O3 S Si)2 (C5 H8 N2)] , C3 H8 O'
_chemical_formula_moiety 'C29 H62 N2 O6 S2 Si2 Zn , C3 H8 O'
_chemical_formula_sum 'C32 H70 N2 O7 S2 Si2 Zn'
_chemical_formula_weight 780.57
_chemical_name_systematic
;
(2-Ethylimidazole-\kN)bis(tri-tert-butoxysilanethiolato-\k^2^O,S)zinc(II)
propan-2-ol solvate
;
_space_group_IT_number 14
_symmetry_cell_setting monoclinic
_symmetry_space_group_name_Hall '-P 2ybc'
_symmetry_space_group_name_H-M 'P 1 21/c 1'
_atom_sites_solution_hydrogens geom
_atom_sites_solution_primary direct
_atom_sites_solution_secondary difmap
_audit_conform_dict_name cif_core.dic
_audit_conform_dict_version 2.3
_audit_creation_method 'WinGX routine CIF_UPDATE'
_cell_angle_alpha 90
_cell_angle_beta 116.064(2)
_cell_angle_gamma 90
_cell_formula_units_Z 4
_cell_length_a 9.8958(2)
_cell_length_b 25.3673(6)
_cell_length_c 19.8040(5)
_cell_measurement_reflns_used 26429
_cell_measurement_temperature 120(2)
_cell_measurement_theta_max 32.3319
_cell_measurement_theta_min 2.2098
_cell_volume 4465.82(19)
_computing_cell_refinement 'CrysAlis RED (Oxford Diffraction, 2006)'
_computing_data_collection 'CrysAlis CCD (Oxford Diffraction, 2006)'
_computing_data_reduction 'CrysAlis RED'
_computing_molecular_graphics 'ORTEP-3 for Windows (Farrugia, 1997)'
_computing_publication_material 'WinGX (Farrugia, 1999)'
_computing_structure_refinement 'SHELXL97 (Sheldrick, 1997)'
_computing_structure_solution 'SHELXS97 (Sheldrick, 1997)'
_diffrn_ambient_temperature 120(2)
_diffrn_detector_area_resol_mean 8.1883
_diffrn_measured_fraction_theta_full 0.975
_diffrn_measured_fraction_theta_max 0.975
_diffrn_measurement_device 'KM4CCD, Oxford Diffraction'
_diffrn_measurement_device_type 'Oxford Diffraction KM-4-CCD \k-geometry'
_diffrn_measurement_method '\w scans, 0.75\% width'
_diffrn_radiation_monochromator graphite
_diffrn_radiation_type MoK\a
_diffrn_radiation_wavelength 0.71073
_diffrn_reflns_av_R_equivalents 0.0176
_diffrn_reflns_limit_h_max 11
_diffrn_reflns_limit_h_min -11
_diffrn_reflns_limit_k_max 30
_diffrn_reflns_limit_k_min -29
_diffrn_reflns_limit_l_max 16
_diffrn_reflns_limit_l_min -23
_diffrn_reflns_number 25240
_diffrn_reflns_theta_full 25.05
_diffrn_reflns_theta_max 25.05
_diffrn_reflns_theta_min 2.21
_exptl_absorpt_coefficient_mu 0.736
_exptl_absorpt_correction_T_max 0.885
_exptl_absorpt_correction_T_min 0.769
_exptl_absorpt_correction_type analytical
_exptl_absorpt_process_details '(CrysAlis RED; Oxford Diffraction, 2006)'
_exptl_crystal_colour colourless
_exptl_crystal_density_diffrn 1.161
_exptl_crystal_density_method 'not measured'
_exptl_crystal_description prism
_exptl_crystal_F_000 1688
_exptl_crystal_size_max 0.3159
_exptl_crystal_size_mid 0.1558
_exptl_crystal_size_min 0.0863
_refine_diff_density_max 0.432
_refine_diff_density_min -0.318
_refine_ls_extinction_method none
_refine_ls_goodness_of_fit_ref 1.133
_refine_ls_hydrogen_treatment constr
_refine_ls_matrix_type full
_refine_ls_number_parameters 436
_refine_ls_number_reflns 7709
_refine_ls_number_restraints 0
_refine_ls_restrained_S_all 1.133
_refine_ls_R_factor_all 0.0392
_refine_ls_R_factor_gt 0.0341
_refine_ls_shift/su_max 0.002
_refine_ls_shift/su_mean 0
_refine_ls_structure_factor_coef Fsqd
_refine_ls_weighting_details 'calc w = 1/[\s^2^(Fo^2^)+(0.0555P)^2^+1.9663P] where P=(Fo^2^+2Fc^2^)/3'
_refine_ls_weighting_scheme calc
_refine_ls_wR_factor_gt 0.0898
_refine_ls_wR_factor_ref 0.0961
_reflns_number_gt 6892
_reflns_number_total 7709
_reflns_threshold_expression I>2\s(I)
_cod_data_source_file ng2271.cif
_cod_data_source_block I
_cod_original_cell_volume 4465.82(18)
_cod_original_sg_symbol_H-M 'P 21/c'
_cod_database_code 2213919
_cod_database_fobs_code 2213919

loop_
_symmetry_equiv_pos_as_xyz
'x, y, z'
'-x, y+1/2, -z+1/2'
'-x, -y, -z'
'x, -y-1/2, z-1/2'

loop_
_atom_site_type_symbol
_atom_site_label
_atom_site_fract_x
_atom_site_fract_y
_atom_site_fract_z
_atom_site_U_iso_or_equiv
_atom_site_adp_type
_atom_site_calc_flag
_atom_site_refinement_flags
_atom_site_occupancy
Zn Zn1 0.11065(2) 0.858298(9) 0.168011(12) 0.02689(9) Uani d . 1
S S1 -0.14032(5) 0.838733(18) 0.11807(3) 0.02538(12) Uani d . 1
S S2 0.27814(6) 0.866765(19) 0.29095(3) 0.02821(12) Uani d . 1
Si Si1 -0.09197(6) 0.75822(2) 0.12344(3) 0.02343(13) Uani d . 1
Si Si2 0.22006(6) 0.94624(2) 0.28076(3) 0.02166(12) Uani d . 1
O O1 0.09257(15) 0.75833(5) 0.15834(8) 0.0287(3) Uani d . 1
O O2 -0.15485(17) 0.72856(5) 0.04283(8) 0.0306(3) Uani d . 1
O O3 -0.15266(17) 0.72450(5) 0.17437(8) 0.0303(3) Uani d . 1
O O4 0.09130(14) 0.95017(5) 0.19224(7) 0.0226(3) Uani d . 1
O O5 0.16053(15) 0.96744(5) 0.34042(8) 0.0283(3) Uani d . 1
O O6 0.35044(15) 0.98787(5) 0.28657(7) 0.0247(3) Uani d . 1
N N1 0.17911(19) 0.86101(6) 0.08619(10) 0.0274(4) Uani d . 1
N N2 0.3103(2) 0.86372(7) 0.02171(10) 0.0350(4) Uani d . 1
H H2 0.3855 0.869 0.0102 0.042 Uiso d R 1
C C1 0.1993(3) 0.71605(9) 0.16691(14) 0.0388(5) Uani d . 1
C C2 0.3435(3) 0.73192(11) 0.23355(16) 0.0534(7) Uani d . 1
H H2A 0.3738 0.7671 0.2248 0.064 Uiso calc R 1
H H2B 0.4228 0.7065 0.24 0.064 Uiso calc R 1
H H2C 0.3275 0.7325 0.279 0.064 Uiso calc R 1
C C3 0.2208(4) 0.71335(12) 0.09567(16) 0.0575(7) Uani d . 1
H H3A 0.1239 0.7062 0.0526 0.069 Uiso calc R 1
H H3B 0.2919 0.6851 0.1003 0.069 Uiso calc R 1
H H3C 0.2605 0.7471 0.088 0.069 Uiso calc R 1
C C4 0.1415(3) 0.66356(10) 0.18129(17) 0.0538(7) Uani d . 1
H H4A 0.1212 0.6668 0.2253 0.065 Uiso calc R 1
H H4B 0.2176 0.6362 0.1906 0.065 Uiso calc R 1
H H4C 0.0486 0.6539 0.1373 0.065 Uiso calc R 1
C C5 -0.2955(3) 0.70240(9) -0.00344(12) 0.0383(5) Uani d . 1
C C6 -0.4276(3) 0.73258(12) -0.00333(16) 0.0556(7) Uani d . 1
H H6A -0.4215 0.7323 0.0474 0.067 Uiso calc R 1
H H6B -0.5218 0.7159 -0.0383 0.067 Uiso calc R 1
H H6C -0.4249 0.7691 -0.019 0.067 Uiso calc R 1
C C7 -0.2893(4) 0.64690(10) 0.02595(17) 0.0646(9) Uani d . 1
H H7A -0.2012 0.6286 0.0269 0.078 Uiso calc R 1
H H7B -0.3808 0.6278 -0.007 0.078 Uiso calc R 1
H H7C -0.2817 0.6483 0.0769 0.078 Uiso calc R 1
C C8 -0.3043(3) 0.70145(11) -0.08191(13) 0.0487(6) Uani d . 1
H H8A -0.3056 0.7377 -0.0994 0.058 Uiso calc R 1
H H8B -0.3964 0.6833 -0.1162 0.058 Uiso calc R 1
H H8C -0.2166 0.6828 -0.0808 0.058 Uiso calc R 1
C C9 -0.1582(3) 0.73539(9) 0.24493(12) 0.0355(5) Uani d . 1
C C10 -0.0101(3) 0.75815(10) 0.30176(13) 0.0428(6) Uani d . 1
H H10A 0.0715 0.7334 0.3094 0.051 Uiso calc R 1
H H10B -0.0149 0.764 0.3496 0.051 Uiso calc R 1
H H10C 0.0088 0.7917 0.283 0.051 Uiso calc R 1
C C11 -0.2876(3) 0.77313(11) 0.23045(15) 0.0494(6) Uani d . 1
H H11A -0.2652 0.8075 0.2152 0.059 Uiso calc R 1
H H11B -0.3005 0.7772 0.2765 0.059 Uiso calc R 1
H H11C -0.3803 0.759 0.1904 0.059 Uiso calc R 1
C C12 -0.1868(4) 0.68200(11) 0.27136(15) 0.0555(7) Uani d . 1
H H12A -0.2846 0.6684 0.2351 0.067 Uiso calc R 1
H H12B -0.1869 0.6859 0.3206 0.067 Uiso calc R 1
H H12C -0.1075 0.6573 0.2754 0.067 Uiso calc R 1
C C13 0.0247(2) 0.99659(7) 0.14529(11) 0.0264(4) Uani d . 1
C C14 0.1271(3) 1.01286(10) 0.10996(13) 0.0399(5) Uani d . 1
H H14A 0.2263 1.0223 0.1496 0.048 Uiso calc R 1
H H14B 0.0836 1.0433 0.0771 0.048 Uiso calc R 1
H H14C 0.1374 0.9835 0.0804 0.048 Uiso calc R 1
C C15 -0.1274(2) 0.97845(8) 0.08538(11) 0.0302(4) Uani d . 1
H H15A -0.113 0.9493 0.0568 0.036 Uiso calc R 1
H H15B -0.1773 1.0078 0.0513 0.036 Uiso calc R 1
H H15C -0.19 0.9666 0.1095 0.036 Uiso calc R 1
C C16 0.0056(3) 1.04084(8) 0.19196(13) 0.0374(5) Uani d . 1
H H16A -0.058 1.0287 0.2153 0.045 Uiso calc R 1
H H16B -0.0419 1.0712 0.1595 0.045 Uiso calc R 1
H H16C 0.1043 1.0512 0.2312 0.045 Uiso calc R 1
C C17 0.0593(3) 0.94675(10) 0.36897(12) 0.0361(5) Uani d . 1
C C18 -0.0770(3) 0.92107(11) 0.30563(13) 0.0432(6) Uani d . 1
H H18A -0.1272 0.9468 0.2653 0.052 Uiso calc R 1
H H18B -0.1474 0.9091 0.3251 0.052 Uiso calc R 1
H H18C -0.0441 0.8908 0.2858 0.052 Uiso calc R 1
C C19 0.1431(3) 0.90773(12) 0.43099(14) 0.0530(7) Uani d . 1
H H19A 0.175 0.8777 0.4104 0.064 Uiso calc R 1
H H19B 0.077 0.8954 0.4528 0.064 Uiso calc R 1
H H19C 0.2318 0.9248 0.4701 0.064 Uiso calc R 1
C C20 0.0106(3) 0.99499(12) 0.39924(15) 0.0511(7) Uani d . 1
H H20A 0.0994 1.0119 0.4386 0.061 Uiso calc R 1
H H20B -0.0579 0.9839 0.4203 0.061 Uiso calc R 1
H H20C -0.0409 1.0201 0.3582 0.061 Uiso calc R 1
C C21 0.4762(2) 1.01019(8) 0.35030(11) 0.0266(4) Uani d . 1
C C22 0.4187(3) 1.05600(10) 0.38037(15) 0.0447(6) Uani d . 1
H H22A 0.3676 1.0816 0.34 0.054 Uiso calc R 1
H H22B 0.5036 1.0731 0.4217 0.054 Uiso calc R 1
H H22C 0.3479 1.0427 0.3987 0.054 Uiso calc R 1
C C23 0.5826(3) 1.03099(12) 0.32033(15) 0.0506(6) Uani d . 1
H H23A 0.6187 1.0017 0.3004 0.061 Uiso calc R 1
H H23B 0.6684 1.0482 0.361 0.061 Uiso calc R 1
H H23C 0.5298 1.0565 0.2802 0.061 Uiso calc R 1
C C24 0.5511(3) 0.96889(10) 0.40965(14) 0.0490(6) Uani d . 1
H H24A 0.4788 0.9552 0.4267 0.059 Uiso calc R 1
H H24B 0.6368 0.9846 0.4523 0.059 Uiso calc R 1
H H24C 0.5865 0.94 0.3886 0.059 Uiso calc R 1
C C25 0.0917(2) 0.84240(9) 0.01462(12) 0.0343(5) Uani d . 1
H H25 -0.0091 0.8304 -0.0035 0.041 Uiso calc R 1
C C26 0.1718(3) 0.84400(9) -0.02545(13) 0.0378(5) Uani d . 1
H H26 0.1388 0.8335 -0.0763 0.045 Uiso calc R 1
C C27 0.3117(2) 0.87356(8) 0.08902(12) 0.0318(5) Uani d . 1
C C28 0.4440(3) 0.89577(12) 0.15449(14) 0.0539(7) Uani d . 1
H H28A 0.4124 0.9055 0.1938 0.065 Uiso calc R 1
H H28B 0.5215 0.8679 0.1755 0.065 Uiso calc R 1
C C29 0.5123(4) 0.94198(12) 0.13745(17) 0.0628(8) Uani d . 1
H H29A 0.5409 0.9333 0.0973 0.075 Uiso calc R 1
H H29B 0.602 0.9525 0.1826 0.075 Uiso calc R 1
H H29C 0.4398 0.9711 0.1211 0.075 Uiso calc R 1
O O7 0.54940(18) 0.62127(8) 0.48632(9) 0.0447(4) Uani d . 1
H H7 0.6368 0.6308 0.5162 0.054 Uiso d R 1
C C30 0.5533(2) 0.59525(9) 0.42315(12) 0.0328(5) Uani d . 1
H H30 0.6121 0.5618 0.4405 0.039 Uiso calc R 1
C C31 0.6262(3) 0.62962(10) 0.38684(14) 0.0424(6) Uani d . 1
H H31A 0.729 0.6381 0.4235 0.051 Uiso calc R 1
H H31B 0.5682 0.6623 0.3692 0.051 Uiso calc R 1
H H31C 0.6288 0.6109 0.3441 0.051 Uiso calc R 1
C C32 0.3924(3) 0.58204(11) 0.37114(14) 0.0456(6) Uani d . 1
H H32A 0.3343 0.6147 0.3538 0.055 Uiso calc R 1
H H32B 0.3495 0.5605 0.398 0.055 Uiso calc R 1
H H32C 0.3888 0.5623 0.3278 0.055 Uiso calc R 1

loop_
_atom_site_aniso_label
_atom_site_aniso_U_11
_atom_site_aniso_U_22
_atom_site_aniso_U_33
_atom_site_aniso_U_12
_atom_site_aniso_U_13
_atom_site_aniso_U_23
Zn1 0.02290(14) 0.03310(15) 0.02241(14) -0.00520(9) 0.00787(11) -0.00236(9)
S1 0.0221(2) 0.0231(2) 0.0275(3) -0.00115(18) 0.0077(2) -0.00005(18)
S2 0.0275(3) 0.0241(2) 0.0242(3) 0.00294(19) 0.0032(2) 0.00118(18)
Si1 0.0273(3) 0.0212(3) 0.0222(3) -0.0029(2) 0.0113(2) -0.0008(2)
Si2 0.0200(3) 0.0229(3) 0.0185(3) 0.0002(2) 0.0052(2) -0.00069(19)
O1 0.0280(8) 0.0257(7) 0.0315(8) 0.0033(6) 0.0122(7) 0.0012(6)
O2 0.0374(8) 0.0301(7) 0.0256(8) -0.0085(6) 0.0149(7) -0.0053(6)
O3 0.0419(9) 0.0269(7) 0.0258(7) -0.0070(6) 0.0182(7) -0.0018(6)
O4 0.0201(7) 0.0216(6) 0.0203(7) 0.0012(5) 0.0036(6) 0.0016(5)
O5 0.0269(7) 0.0346(8) 0.0237(7) -0.0022(6) 0.0113(6) -0.0037(6)
O6 0.0219(7) 0.0277(7) 0.0198(7) -0.0025(5) 0.0048(6) -0.0009(5)
N1 0.0251(9) 0.0285(9) 0.0267(9) -0.0032(7) 0.0096(8) -0.0008(7)
N2 0.0300(10) 0.0440(11) 0.0345(10) -0.0017(8) 0.0174(9) 0.0028(8)
C1 0.0382(13) 0.0324(11) 0.0470(14) 0.0135(10) 0.0198(11) 0.0051(10)
C2 0.0346(14) 0.0544(16) 0.0619(18) 0.0154(12) 0.0127(13) 0.0028(13)
C3 0.0698(19) 0.0546(16) 0.0609(18) 0.0253(14) 0.0404(16) 0.0045(13)
C4 0.0567(16) 0.0319(13) 0.0716(19) 0.0143(12) 0.0271(15) 0.0093(12)
C5 0.0481(14) 0.0354(12) 0.0281(12) -0.0207(10) 0.0138(11) -0.0098(9)
C6 0.0407(15) 0.0767(19) 0.0458(16) -0.0236(13) 0.0158(13) -0.0202(14)
C7 0.102(3) 0.0393(14) 0.0476(16) -0.0335(15) 0.0280(17) -0.0087(12)
C8 0.0609(17) 0.0530(15) 0.0287(13) -0.0182(13) 0.0166(12) -0.0106(11)
C9 0.0498(14) 0.0361(12) 0.0263(11) -0.0087(10) 0.0219(11) -0.0010(9)
C10 0.0582(16) 0.0429(13) 0.0277(12) -0.0087(11) 0.0192(12) 0.0001(10)
C11 0.0584(16) 0.0609(16) 0.0430(15) -0.0023(13) 0.0353(14) -0.0032(12)
C12 0.088(2) 0.0476(15) 0.0413(15) -0.0232(14) 0.0375(16) 0.0003(11)
C13 0.0240(10) 0.0236(9) 0.0233(10) 0.0010(8) 0.0028(9) 0.0049(8)
C14 0.0322(12) 0.0464(13) 0.0349(12) -0.0047(10) 0.0091(10) 0.0122(10)
C15 0.0246(10) 0.0315(10) 0.0256(11) 0.0011(8) 0.0029(9) 0.0031(8)
C16 0.0350(12) 0.0267(10) 0.0339(12) 0.0061(9) 0.0001(10) -0.0008(9)
C17 0.0325(12) 0.0525(14) 0.0268(11) -0.0091(10) 0.0161(10) -0.0055(9)
C18 0.0343(13) 0.0610(15) 0.0361(13) -0.0151(11) 0.0172(11) -0.0092(11)
C19 0.0545(16) 0.0713(18) 0.0346(14) -0.0109(14) 0.0208(13) 0.0078(12)
C20 0.0425(14) 0.0752(18) 0.0424(14) -0.0064(13) 0.0248(12) -0.0205(13)
C21 0.0221(10) 0.0290(10) 0.0215(10) -0.0041(8) 0.0031(8) -0.0027(8)
C22 0.0401(14) 0.0395(13) 0.0439(14) -0.0024(10) 0.0088(12) -0.0116(10)
C23 0.0394(14) 0.0657(17) 0.0432(15) -0.0195(12) 0.0148(12) -0.0081(12)
C24 0.0393(14) 0.0429(14) 0.0390(14) -0.0043(11) -0.0065(12) 0.0052(11)
C25 0.0290(11) 0.0437(12) 0.0281(11) -0.0096(9) 0.0106(10) -0.0062(9)
C26 0.0410(13) 0.0439(13) 0.0290(12) -0.0072(10) 0.0158(11) -0.0053(9)
C27 0.0292(11) 0.0351(11) 0.0300(11) -0.0025(9) 0.0120(10) 0.0053(9)
C28 0.0367(14) 0.0796(19) 0.0365(14) -0.0215(13) 0.0079(12) 0.0050(13)
C29 0.0608(18) 0.0635(18) 0.0585(18) -0.0278(15) 0.0209(15) -0.0179(14)
O7 0.0265(8) 0.0795(12) 0.0296(9) -0.0119(8) 0.0137(7) -0.0124(8)
C30 0.0286(11) 0.0398(12) 0.0293(11) 0.0002(9) 0.0121(10) 0.0012(9)
C31 0.0415(14) 0.0523(14) 0.0394(13) -0.0064(11) 0.0233(12) -0.0001(11)
C32 0.0376(13) 0.0612(16) 0.0373(13) -0.0107(11) 0.0158(11) -0.0080(11)

loop_
_atom_type_symbol
_atom_type_description
_atom_type_scat_dispersion_real
_atom_type_scat_dispersion_imag
_atom_type_scat_source
C C 0.0033 0.0016 'International Tables Vol C Tables 4.2.6.8 and 6.1.1.4'
H H 0 0 'International Tables Vol C Tables 4.2.6.8 and 6.1.1.4'
N N 0.0061 0.0033 'International Tables Vol C Tables 4.2.6.8 and 6.1.1.4'
O O 0.0106 0.006 'International Tables Vol C Tables 4.2.6.8 and 6.1.1.4'
S S 0.1246 0.1234 'International Tables Vol C Tables 4.2.6.8 and 6.1.1.4'
Si Si 0.0817 0.0704 'International Tables Vol C Tables 4.2.6.8 and 6.1.1.4'
Zn Zn 0.2839 1.4301 'International Tables Vol C Tables 4.2.6.8 and 6.1.1.4'

loop_
_geom_angle_atom_site_label_1
_geom_angle_atom_site_label_2
_geom_angle_atom_site_label_3
_geom_angle
_geom_angle_publ_flag
N1 Zn1 S2 120.90(5) yes
N1 Zn1 S1 110.16(5) yes
S2 Zn1 S1 128.70(2) yes
N1 Zn1 O4 102.24(6) ?
S2 Zn1 O4 77.25(3) ?
S1 Zn1 O4 97.47(3) ?
N1 Zn1 O1 90.62(6) ?
S2 Zn1 O1 99.72(3) ?
S1 Zn1 O1 73.98(3) ?
O4 Zn1 O1 166.52(4) ?
Si1 S1 Zn1 90.53(2) ?
Si2 S2 Zn1 86.98(2) ?
O2 Si1 O3 106.26(7) ?
O2 Si1 O1 106.83(8) ?
O3 Si1 O1 112.64(8) ?
O2 Si1 S1 115.04(6) ?
O3 Si1 S1 114.04(6) ?
O1 Si1 S1 101.94(6) ?
O5 Si2 O6 105.21(7) ?
O5 Si2 O4 113.16(7) ?
O6 Si2 O4 104.62(7) ?
O5 Si2 S2 114.99(6) ?
O6 Si2 S2 116.35(6) ?
O4 Si2 S2 102.24(5) ?
C1 O1 Si1 131.29(14) ?
C1 O1 Zn1 134.39(12) ?
Si1 O1 Zn1 93.54(6) ?
C5 O2 Si1 133.00(13) ?
C9 O3 Si1 132.76(13) ?
C13 O4 Si2 129.96(12) ?
C13 O4 Zn1 134.86(11) ?
Si2 O4 Zn1 93.52(6) ?
C17 O5 Si2 134.23(13) ?
C21 O6 Si2 131.84(12) ?
C27 N1 C25 106.70(17) ?
C27 N1 Zn1 130.56(15) ?
C25 N1 Zn1 122.31(14) ?
C27 N2 C26 108.30(18) ?
C27 N2 H2 125.8 ?
C26 N2 H2 125.9 ?
O1 C1 C2 105.24(18) ?
O1 C1 C3 108.31(18) ?
C2 C1 C3 111.0(2) ?
O1 C1 C4 110.58(19) ?
C2 C1 C4 110.9(2) ?
C3 C1 C4 110.6(2) ?
C1 C2 H2A 109.5 ?
C1 C2 H2B 109.5 ?
H2A C2 H2B 109.5 ?
C1 C2 H2C 109.5 ?
H2A C2 H2C 109.5 ?
H2B C2 H2C 109.5 ?
C1 C3 H3A 109.5 ?
C1 C3 H3B 109.5 ?
H3A C3 H3B 109.5 ?
C1 C3 H3C 109.5 ?
H3A C3 H3C 109.5 ?
H3B C3 H3C 109.5 ?
C1 C4 H4A 109.5 ?
C1 C4 H4B 109.5 ?
H4A C4 H4B 109.5 ?
C1 C4 H4C 109.5 ?
H4A C4 H4C 109.5 ?
H4B C4 H4C 109.5 ?
O2 C5 C7 108.5(2) ?
O2 C5 C6 110.94(18) ?
C7 C5 C6 111.0(2) ?
O2 C5 C8 105.17(18) ?
C7 C5 C8 110.7(2) ?
C6 C5 C8 110.4(2) ?
C5 C6 H6A 109.5 ?
C5 C6 H6B 109.5 ?
H6A C6 H6B 109.5 ?
C5 C6 H6C 109.5 ?
H6A C6 H6C 109.5 ?
H6B C6 H6C 109.5 ?
C5 C7 H7A 109.5 ?
C5 C7 H7B 109.5 ?
H7A C7 H7B 109.5 ?
C5 C7 H7C 109.5 ?
H7A C7 H7C 109.5 ?
H7B C7 H7C 109.5 ?
C5 C8 H8A 109.5 ?
C5 C8 H8B 109.5 ?
H8A C8 H8B 109.5 ?
C5 C8 H8C 109.5 ?
H8A C8 H8C 109.5 ?
H8B C8 H8C 109.5 ?
O3 C9 C10 110.77(18) ?
O3 C9 C11 108.88(18) ?
C10 C9 C11 111.0(2) ?
O3 C9 C12 104.69(17) ?
C10 C9 C12 110.4(2) ?
C11 C9 C12 110.9(2) ?
C9 C10 H10A 109.5 ?
C9 C10 H10B 109.5 ?
H10A C10 H10B 109.5 ?
C9 C10 H10C 109.5 ?
H10A C10 H10C 109.5 ?
H10B C10 H10C 109.5 ?
C9 C11 H11A 109.5 ?
C9 C11 H11B 109.5 ?
H11A C11 H11B 109.5 ?
C9 C11 H11C 109.5 ?
H11A C11 H11C 109.5 ?
H11B C11 H11C 109.5 ?
C9 C12 H12A 109.5 ?
C9 C12 H12B 109.5 ?
H12A C12 H12B 109.5 ?
C9 C12 H12C 109.5 ?
H12A C12 H12C 109.5 ?
H12B C12 H12C 109.5 ?
O4 C13 C16 110.46(16) ?
O4 C13 C14 107.82(16) ?
C16 C13 C14 111.48(18) ?
O4 C13 C15 105.46(15) ?
C16 C13 C15 110.65(17) ?
C14 C13 C15 110.76(17) ?
C13 C14 H14A 109.5 ?
C13 C14 H14B 109.5 ?
H14A C14 H14B 109.5 ?
C13 C14 H14C 109.5 ?
H14A C14 H14C 109.5 ?
H14B C14 H14C 109.5 ?
C13 C15 H15A 109.5 ?
C13 C15 H15B 109.5 ?
H15A C15 H15B 109.5 ?
C13 C15 H15C 109.5 ?
H15A C15 H15C 109.5 ?
H15B C15 H15C 109.5 ?
C13 C16 H16A 109.5 ?
C13 C16 H16B 109.5 ?
H16A C16 H16B 109.5 ?
C13 C16 H16C 109.5 ?
H16A C16 H16C 109.5 ?
H16B C16 H16C 109.5 ?
O5 C17 C19 109.18(19) ?
O5 C17 C18 110.31(17) ?
C19 C17 C18 111.1(2) ?
O5 C17 C20 104.71(18) ?
C19 C17 C20 111.1(2) ?
C18 C17 C20 110.2(2) ?
C17 C18 H18A 109.5 ?
C17 C18 H18B 109.5 ?
H18A C18 H18B 109.5 ?
C17 C18 H18C 109.5 ?
H18A C18 H18C 109.5 ?
H18B C18 H18C 109.5 ?
C17 C19 H19A 109.5 ?
C17 C19 H19B 109.5 ?
H19A C19 H19B 109.5 ?
C17 C19 H19C 109.5 ?
H19A C19 H19C 109.5 ?
H19B C19 H19C 109.5 ?
C17 C20 H20A 109.5 ?
C17 C20 H20B 109.5 ?
H20A C20 H20B 109.5 ?
C17 C20 H20C 109.5 ?
H20A C20 H20C 109.5 ?
H20B C20 H20C 109.5 ?
O6 C21 C24 110.46(17) ?
O6 C21 C23 105.98(16) ?
C24 C21 C23 111.1(2) ?
O6 C21 C22 108.30(16) ?
C24 C21 C22 111.5(2) ?
C23 C21 C22 109.33(19) ?
C21 C22 H22A 109.5 ?
C21 C22 H22B 109.5 ?
H22A C22 H22B 109.5 ?
C21 C22 H22C 109.5 ?
H22A C22 H22C 109.5 ?
H22B C22 H22C 109.5 ?
C21 C23 H23A 109.5 ?
C21 C23 H23B 109.5 ?
H23A C23 H23B 109.5 ?
C21 C23 H23C 109.5 ?
H23A C23 H23C 109.5 ?
H23B C23 H23C 109.5 ?
C21 C24 H24A 109.5 ?
C21 C24 H24B 109.5 ?
H24A C24 H24B 109.5 ?
C21 C24 H24C 109.5 ?
H24A C24 H24C 109.5 ?
H24B C24 H24C 109.5 ?
C26 C25 N1 109.25(19) ?
C26 C25 H25 125.4 ?
N1 C25 H25 125.4 ?
C25 C26 N2 106.31(19) ?
C25 C26 H26 126.8 ?
N2 C26 H26 126.8 ?
N1 C27 N2 109.44(19) ?
N1 C27 C28 127.0(2) ?
N2 C27 C28 123.6(2) ?
C29 C28 C27 114.8(2) ?
C29 C28 H28A 108.6 ?
C27 C28 H28A 108.6 ?
C29 C28 H28B 108.6 ?
C27 C28 H28B 108.6 ?
H28A C28 H28B 107.5 ?
C28 C29 H29A 109.5 ?
C28 C29 H29B 109.5 ?
H29A C29 H29B 109.5 ?
C28 C29 H29C 109.5 ?
H29A C29 H29C 109.5 ?
H29B C29 H29C 109.5 ?
C30 O7 H7 109.4 ?
O7 C30 C31 110.75(19) ?
O7 C30 C32 105.92(18) ?
C31 C30 C32 112.8(2) ?
O7 C30 H30 109.1 ?
C31 C30 H30 109.1 ?
C32 C30 H30 109.1 ?
C30 C31 H31A 109.5 ?
C30 C31 H31B 109.5 ?
H31A C31 H31B 109.5 ?
C30 C31 H31C 109.5 ?
H31A C31 H31C 109.5 ?
H31B C31 H31C 109.5 ?
C30 C32 H32A 109.5 ?
C30 C32 H32B 109.5 ?
H32A C32 H32B 109.5 ?
C30 C32 H32C 109.5 ?
H32A C32 H32C 109.5 ?
H32B C32 H32C 109.5 ?

loop_
_geom_bond_atom_site_label_1
_geom_bond_atom_site_label_2
_geom_bond_distance
_geom_bond_publ_flag
Zn1 N1 2.0134(17) yes
Zn1 S2 2.2749(6) yes
Zn1 S1 2.2878(5) yes
Zn1 O4 2.4039(12) yes
Zn1 O1 2.5436(14) yes
S1 Si1 2.0897(7) yes
S2 Si2 2.0818(7) yes
Si1 O1 1.6442(15) ?
Si1 O2 1.6214(14) ?
Si1 O3 1.6253(14) ?
Si2 O4 1.6563(13) ?
Si2 O5 1.6261(14) ?
Si2 O6 1.6317(14) ?
O1 C1 1.462(2) ?
O2 C5 1.448(3) ?
O3 C9 1.449(2) ?
O4 C13 1.465(2) ?
O5 C17 1.448(2) ?
O6 C21 1.443(2) ?
N1 C27 1.327(3) ?
N1 C25 1.379(3) ?
N2 C27 1.350(3) ?
N2 C26 1.370(3) ?
N2 H2 0.88 ?
C1 C2 1.512(4) ?
C1 C3 1.518(3) ?
C1 C4 1.524(3) ?
C2 H2A 0.98 ?
C2 H2B 0.98 ?
C2 H2C 0.98 ?
C3 H3A 0.98 ?
C3 H3B 0.98 ?
C3 H3C 0.98 ?
C4 H4A 0.98 ?
C4 H4B 0.98 ?
C4 H4C 0.98 ?
C5 C7 1.514(3) ?
C5 C6 1.515(4) ?
C5 C8 1.518(3) ?
C6 H6A 0.98 ?
C6 H6B 0.98 ?
C6 H6C 0.98 ?
C7 H7A 0.98 ?
C7 H7B 0.98 ?
C7 H7C 0.98 ?
C8 H8A 0.98 ?
C8 H8B 0.98 ?
C8 H8C 0.98 ?
C9 C10 1.516(3) ?
C9 C11 1.521(4) ?
C9 C12 1.523(3) ?
C10 H10A 0.98 ?
C10 H10B 0.98 ?
C10 H10C 0.98 ?
C11 H11A 0.98 ?
C11 H11B 0.98 ?
C11 H11C 0.98 ?
C12 H12A 0.98 ?
C12 H12B 0.98 ?
C12 H12C 0.98 ?
C13 C16 1.518(3) ?
C13 C14 1.519(3) ?
C13 C15 1.522(3) ?
C14 H14A 0.98 ?
C14 H14B 0.98 ?
C14 H14C 0.98 ?
C15 H15A 0.98 ?
C15 H15B 0.98 ?
C15 H15C 0.98 ?
C16 H16A 0.98 ?
C16 H16B 0.98 ?
C16 H16C 0.98 ?
C17 C19 1.510(4) ?
C17 C18 1.527(3) ?
C17 C20 1.531(3) ?
C18 H18A 0.98 ?
C18 H18B 0.98 ?
C18 H18C 0.98 ?
C19 H19A 0.98 ?
C19 H19B 0.98 ?
C19 H19C 0.98 ?
C20 H20A 0.98 ?
C20 H20B 0.98 ?
C20 H20C 0.98 ?
C21 C24 1.504(3) ?
C21 C23 1.513(3) ?
C21 C22 1.525(3) ?
C22 H22A 0.98 ?
C22 H22B 0.98 ?
C22 H22C 0.98 ?
C23 H23A 0.98 ?
C23 H23B 0.98 ?
C23 H23C 0.98 ?
C24 H24A 0.98 ?
C24 H24B 0.98 ?
C24 H24C 0.98 ?
C25 C26 1.346(3) ?
C25 H25 0.95 ?
C26 H26 0.95 ?
C27 C28 1.490(3) ?
C28 C29 1.464(4) ?
C28 H28A 0.99 ?
C28 H28B 0.99 ?
C29 H29A 0.98 ?
C29 H29B 0.98 ?
C29 H29C 0.98 ?
O7 C30 1.430(3) ?
O7 H7 0.8401 ?
C30 C31 1.501(3) ?
C30 C32 1.506(3) ?
C30 H30 1 ?
C31 H31A 0.98 ?
C31 H31B 0.98 ?
C31 H31C 0.98 ?
C32 H32A 0.98 ?
C32 H32B 0.98 ?
C32 H32C 0.98 ?

loop_
_geom_hbond_atom_site_label_D
_geom_hbond_atom_site_label_H
_geom_hbond_atom_site_label_A
_geom_hbond_site_symmetry_A
_geom_hbond_distance_DH
_geom_hbond_distance_HA
_geom_hbond_distance_DA
_geom_hbond_angle_DHA
N2 H2 O7 4_575 0.88 1.89 2.774(2) 178.5
O7 H7 S1 4_676 0.84 2.37 3.1976(16) 167.7
